data_2310269
loop_
_publ_author_name
'Athee, M.'
'Hewat, A.W.'

_publ_section_title
;
 Structural Phase Transitions in Sodium-Potassium Niobate Solid Solutions
 by Neutron Powder Diffraction
;
_journal_name_full 'Acta Crystallographica A (24,1968-38,1982)'
_journal_page_first 309
_journal_page_last 317
_journal_volume 34
_journal_year 1978
_chemical_formula_sum 'K0.02 Na0.98 Nb O2'
_chemical_name_systematic 'Na0.98 K0.02 Nb O3'
_space_group_IT_number 25
_symmetry_space_group_name_Hall 'P -2 2'
_symmetry_space_group_name_H-M 'P 2 m m'
_cell_angle_alpha 90
_cell_angle_beta 90
_cell_angle_gamma 90
_cell_formula_units_Z 8
_cell_length_a 7.9004
_cell_length_b 7.8362
_cell_length_c 7.9376
_cell_volume 491.410
_citation_journal_id_ASTM ACACBN
_cod_data_source_file Athee_ACACBN_1978_22.cif
_cod_data_source_block K0.02Na0.98Nb1O2
_cod_original_cell_volume 491.4098
_cod_original_sg_symbol_Hall 'P 2 -2 (z,x,y)'
_cod_original_formula_sum 'K0.02 Na0.98 Nb1 O2'
_cod_database_code 2310269

loop_
_symmetry_equiv_pos_as_xyz
x,y,z
x,-y,-z
x,-y,z
x,y,-z

loop_
_atom_site_label
_atom_site_type_symbol
_atom_site_fract_x
_atom_site_fract_y
_atom_site_fract_z
_atom_site_occupancy
_atom_site_U_iso_or_equiv
K8 K+1 0.0099 0.5 0 0.02 0.0
K6 K+1 0.5099 0.5 0 0.02 0.0
Na5 Na+1 0.4901 0 0.5 0.98 0.0
K1 K+1 -0.0099 0 0 0.02 0.0
Na3 Na+1 0.4901 0 0 0.98 0.0
Na4 Na+1 0.5099 0.5 0.5 0.98 0.0
O1 O-2 0.2185 0 0.2307 1 0.0
Nb2 Nb+5 0.7659 0.2466 0.7529 1 0.0
O6 O-2 0 0.185 0.7745 1 0.0
O2 O-2 0.7185 0 0.7307 1 0.0
Na8 Na+1 0.0099 0.5 0 0.98 0.0
K7 K+1 0.9901 0 0.5 0.02 0.0
Na1 Na+1 -0.0099 0 0 0.98 0.0
Na6 Na+1 0.5099 0.5 0 0.98 0.0
K5 K+1 0.4901 0 0.5 0.02 0.0
O5 O-2 0.5 0.2185 0.2745 1 0.0
K2 K+1 0.0099 0.5 0.5 0.02 0.0
O4 O-2 0.7255 0.2307 0 1 0.0
Na7 Na+1 0.9901 0 0.5 0.98 0.0
O3 O-2 0.2255 0.2307 0.5 1 0.0
K4 K+1 0.5099 0.5 0.5 0.02 0.0
K3 K+1 0.4901 0 0 0.02 0.0
Nb1 Nb+5 0.2659 0.2466 0.2529 1 0.0
Na2 Na+1 0.0099 0.5 0.5 0.98 0.0
